data_4502519
loop_
_publ_author_name
'Bai, Hong-Ye'
'Ma, Jian-Fang'
'Yang, Jin'
'Liu, Ying-Ying'
Hua-Wu,
'Ma, Ji-Cheng'

_publ_section_title
;
 Effect of Anions on the Self-Assembly of Cd(II)-Containing Coordination
 Polymers Based on a Novel Flexible Tetrakis(imidazole) Ligand
;
_journal_issue 2
_journal_name_full 'Crystal Growth &amp; Design'
_journal_page_first 995
_journal_paper_doi 10.1021/cg901332m
_journal_volume 10
_journal_year 2010
_chemical_formula_moiety 'C33 H28 Cd2 N8 O10, 2(H2 O)'
_chemical_formula_sum 'C33 H25 Cd2 N8 O12'
_chemical_formula_weight 950.41
_chemical_name_systematic
;
 ?
;
_space_group_IT_number 2
_symmetry_cell_setting triclinic
_symmetry_space_group_name_Hall '-P 1'
_symmetry_space_group_name_H-M 'P -1'
_atom_sites_solution_hydrogens geom
_atom_sites_solution_primary direct
_atom_sites_solution_secondary difmap
_audit_creation_method SHELXL-97
_cell_angle_alpha 96.182(4)
_cell_angle_beta 90.401(4)
_cell_angle_gamma 117.530(4)
_cell_formula_units_Z 2
_cell_length_a 10.1350(5)
_cell_length_b 10.4420(5)
_cell_length_c 18.9020(9)
_cell_measurement_reflns_used 8268
_cell_measurement_temperature 293(2)
_cell_measurement_theta_max 29.3
_cell_measurement_theta_min 4.1
_cell_volume 1759.91(16)
_computing_cell_refinement CrysAlis
_computing_data_collection 'CrysAlis (Oxford Diffraction, 2006)'
_computing_data_reduction CrysAlis
_computing_structure_refinement 'SHELXL-97 (Sheldrick, 1997)'
_computing_structure_solution 'SHELXS-97 (Sheldrick, 1997)'
_diffrn_ambient_temperature 293(2)
_diffrn_detector_area_resol_mean 10.0
_diffrn_measured_fraction_theta_full 0.994
_diffrn_measured_fraction_theta_max 0.862
_diffrn_measurement_device_type 'Oxford Diffraction Gemini R Ultra'
_diffrn_measurement_method '\w scan'
_diffrn_radiation_monochromator graphite
_diffrn_radiation_source 'fine-focus sealed tube'
_diffrn_radiation_type MoK\a
_diffrn_radiation_wavelength 0.71069
_diffrn_reflns_av_R_equivalents 0.0386
_diffrn_reflns_av_sigmaI/netI 0.0871
_diffrn_reflns_limit_h_max 12
_diffrn_reflns_limit_h_min -12
_diffrn_reflns_limit_k_max 13
_diffrn_reflns_limit_k_min -13
_diffrn_reflns_limit_l_max 25
_diffrn_reflns_limit_l_min -24
_diffrn_reflns_number 17344
_diffrn_reflns_theta_full 25.00
_diffrn_reflns_theta_max 29.25
_diffrn_reflns_theta_min 4.11
_exptl_absorpt_coefficient_mu 1.284
_exptl_absorpt_correction_T_max 0.8209
_exptl_absorpt_correction_T_min 0.7230
_exptl_absorpt_correction_type multi-scan
_exptl_absorpt_process_details
;
CrysAlis (Oxford Diffraction, 2006)
;
_exptl_crystal_colour colorless
_exptl_crystal_density_diffrn 1.793
_exptl_crystal_density_method 'not measured'
_exptl_crystal_description block
_exptl_crystal_F_000 942
_exptl_crystal_size_max 0.27
_exptl_crystal_size_mid 0.23
_exptl_crystal_size_min 0.16
_refine_diff_density_max 1.370
_refine_diff_density_min -0.435
_refine_diff_density_rms 0.103
_refine_ls_extinction_method none
_refine_ls_goodness_of_fit_ref 0.852
_refine_ls_hydrogen_treatment mixed
_refine_ls_matrix_type full
_refine_ls_number_parameters 577
_refine_ls_number_reflns 8268
_refine_ls_number_restraints 33
_refine_ls_restrained_S_all 0.854
_refine_ls_R_factor_all 0.0690
_refine_ls_R_factor_gt 0.0359
_refine_ls_shift/su_max 0.001
_refine_ls_shift/su_mean 0.000
_refine_ls_structure_factor_coef Fsqd
_refine_ls_weighting_details 'calc w=1/[\s^2^(Fo^2^)+(0.0341P)^2^+0.0000P] where P=(Fo^2^+2Fc^2^)/3'
_refine_ls_weighting_scheme calc
_refine_ls_wR_factor_gt 0.0701
_refine_ls_wR_factor_ref 0.0748
_reflns_number_gt 5251
_reflns_number_total 8268
_reflns_threshold_expression >2sigma(I)
_cod_data_source_file cg901332m_si_002.cif
_cod_data_source_block compound-8
_cod_original_cell_volume 1759.91(15)
_cod_original_sg_symbol_Hall '-P 1 '
_cod_database_code 4502519

loop_
_symmetry_equiv_pos_as_xyz
'x, y, z'
'-x, -y, -z'

loop_
_atom_site_label
_atom_site_type_symbol
_atom_site_fract_x
_atom_site_fract_y
_atom_site_fract_z
_atom_site_U_iso_or_equiv
_atom_site_adp_type
_atom_site_occupancy
_atom_site_symmetry_multiplicity
_atom_site_calc_flag
_atom_site_refinement_flags
Cd1 Cd 0.16522(3) 0.60006(3) -0.074791(14) 0.02383(8) Uani 1 1 d .
Cd2 Cd 0.68081(3) 1.27395(3) 0.420834(15) 0.02723(9) Uani 1 1 d .
C1 C 0.2636(5) 0.3947(5) 0.0092(2) 0.0435(12) Uani 1 1 d .
H1 H 0.1961 0.3105 -0.0190 0.052 Uiso 1 1 calc R
C2 C 0.3522(5) 0.3984(5) 0.0646(2) 0.0443(12) Uani 1 1 d .
H2 H 0.3576 0.3199 0.0809 0.053 Uiso 1 1 calc R
C3 C 0.3906(4) 0.6175(5) 0.0506(2) 0.0405(11) Uani 1 1 d .
H3 H 0.4304 0.7183 0.0568 0.049 Uiso 1 1 calc R
C4 C 0.5399(4) 0.5992(5) 0.1532(2) 0.0439(12) Uani 1 1 d .
H4A H 0.6246 0.6880 0.1429 0.053 Uiso 1 1 calc R
H4B H 0.5757 0.5292 0.1594 0.053 Uiso 1 1 calc R
C5 C 0.4814(5) 0.6314(4) 0.2228(2) 0.0369(11) Uani 1 1 d .
C6' C 0.3988(11) 0.7337(10) 0.2348(6) 0.037(2) Uani 0.50 1 d P
C6 C 0.4776(11) 0.7757(9) 0.2047(5) 0.0293(19) Uani 0.50 1 d P
C7' C 0.6977(10) 1.0959(10) 0.2756(5) 0.041(2) Uani 0.50 1 d P
C7 C 0.4239(8) 0.9436(8) 0.3749(4) 0.0252(17) Uani 0.50 1 d P
C8 C 0.3717(8) 0.8314(8) 0.3202(4) 0.0288(18) Uani 0.50 1 d P
C8' C 0.6317(10) 0.9767(9) 0.2286(5) 0.042(2) Uani 0.50 1 d P
C9 C 0.5932(10) 0.9983(11) 0.2956(5) 0.0256(18) Uani 0.50 1 d P
C9' C 0.5050(12) 0.9518(11) 0.3276(6) 0.043(3) Uani 0.50 1 d P
C10 C 0.8246(4) 0.5017(4) 0.3037(2) 0.0366(10) Uani 1 1 d .
H10 H 0.9018 0.4785 0.2953 0.044 Uiso 1 1 calc R
C11 C 0.7936(4) 0.5886(4) 0.2666(2) 0.0375(10) Uani 1 1 d .
H11 H 0.8444 0.6361 0.2289 0.045 Uiso 1 1 calc R
C12 C 0.6369(4) 0.5125(4) 0.3498(2) 0.0327(10) Uani 1 1 d .
H12 H 0.5600 0.5003 0.3793 0.039 Uiso 1 1 calc R
C13 C 0.6100(5) 0.6905(5) 0.2819(3) 0.0523(15) Uani 1 1 d .
H13A H 0.6902 0.7799 0.2690 0.063 Uiso 1 1 calc R
H13B H 0.5738 0.7152 0.3260 0.063 Uiso 1 1 calc R
C14 C 0.2624(4) 1.2084(4) 0.4994(2) 0.0257(8) Uani 1 1 d .
C15 C 0.1615(4) 1.2488(4) 0.4719(2) 0.0279(9) Uani 1 1 d .
H15 H 0.1805 1.2944 0.4308 0.033 Uiso 1 1 calc R
C16 C 0.0324(4) 1.2206(4) 0.5064(2) 0.0261(8) Uani 1 1 d .
C17 C -0.0820(4) 1.2575(4) 0.4765(2) 0.0342(10) Uani 1 1 d .
C18 C 0.0053(4) 1.1540(4) 0.5676(2) 0.0285(9) Uani 1 1 d .
H18 H -0.0801 1.1380 0.5913 0.034 Uiso 1 1 calc R
C19 C 0.1039(4) 1.1110(4) 0.5940(2) 0.0269(9) Uani 1 1 d .
C20 C 0.2323(4) 1.1383(4) 0.5598(2) 0.0253(8) Uani 1 1 d .
H20 H 0.2990 1.1094 0.5775 0.030 Uiso 1 1 calc R
C21 C 0.4029(4) 1.2389(4) 0.4639(2) 0.0312(9) Uani 1 1 d .
C22 C 0.0814(4) 0.7292(4) 0.0864(2) 0.0265(9) Uani 1 1 d D
C23 C 0.1903(4) 0.8720(4) 0.1311(2) 0.0230(8) Uani 1 1 d D
C24 C 0.3263(4) 0.9640(4) 0.1060(2) 0.0233(8) Uani 1 1 d .
H24 H 0.3521 0.9401 0.0612 0.028 Uiso 1 1 calc R
C25 C 0.4233(4) 1.0917(4) 0.1480(2) 0.0222(8) Uani 1 1 d .
C26 C 0.5696(4) 1.1955(4) 0.1214(2) 0.0256(8) Uani 1 1 d .
C27 C 0.3854(4) 1.1266(4) 0.21516(19) 0.0218(8) Uani 1 1 d .
H27 H 0.4508 1.2123 0.2431 0.026 Uiso 1 1 calc R
C28 C 0.2504(4) 1.0341(4) 0.2407(2) 0.0251(8) Uani 1 1 d .
C29 C 0.1534(4) 0.9067(4) 0.1984(2) 0.0266(8) Uani 1 1 d .
H29 H 0.0631 0.8442 0.2154 0.032 Uiso 1 1 calc R
C30 C 0.3542(5) 0.4975(6) 0.2477(2) 0.0489(13) Uani 1 1 d .
H30A H 0.3889 0.4254 0.2494 0.059 Uiso 1 1 calc R
H30B H 0.3387 0.5250 0.2964 0.059 Uiso 1 1 calc R
C31 C 0.1264(5) 0.4722(5) 0.1736(2) 0.0466(11) Uani 1 1 d DU
H31 H 0.1603 0.5702 0.1694 0.056 Uiso 1 1 calc R
C32' C -0.0175(14) 0.2576(13) 0.1805(9) 0.063(4) Uani 0.50 1 d P
C32 C -0.0004(16) 0.2421(13) 0.1493(7) 0.052(4) Uani 0.50 1 d PDU
C33' C 0.1088(15) 0.2888(14) 0.2207(9) 0.066(4) Uani 0.50 1 d P
C33 C 0.1349(16) 0.2764(17) 0.1870(7) 0.054(4) Uani 0.50 1 d PU
N1 N 0.2874(3) 0.5304(4) 0.00111(18) 0.0350(8) Uani 1 1 d .
N2 N 0.4315(3) 0.5419(4) 0.09117(18) 0.0359(8) Uani 1 1 d .
N3 N 0.4912(4) 0.8732(4) 0.26674(19) 0.0373(9) Uani 1 1 d .
N4' N 0.6181(10) 1.0832(9) 0.3377(6) 0.037(2) Uani 0.50 1 d P
N4 N 0.5617(10) 1.0480(12) 0.3569(5) 0.029(2) Uani 0.50 1 d PU
N5 N 0.7260(3) 0.4526(3) 0.35548(19) 0.0330(8) Uani 1 1 d .
N6 N 0.6724(4) 0.5930(3) 0.29569(18) 0.0325(8) Uani 1 1 d .
N7 N -0.0028(4) 0.3712(4) 0.14660(19) 0.0368(9) Uani 1 1 d .
N8 N 0.2064(4) 0.4238(4) 0.20802(18) 0.0365(8) Uani 1 1 d .
O1 O -0.0254(3) 0.6424(3) 0.11729(16) 0.0421(7) Uani 1 1 d .
O2 O 0.1074(3) 0.7106(4) 0.02301(18) 0.0599(10) Uani 1 1 d .
O3 O 0.6291(3) 1.3254(3) 0.14844(15) 0.0374(7) Uani 1 1 d .
O4 O 0.6278(3) 1.1515(3) 0.07347(17) 0.0505(8) Uani 1 1 d .
O5 O -0.1990(3) 1.2265(4) 0.50808(16) 0.0457(8) Uani 1 1 d .
O6 O -0.0621(3) 1.3122(3) 0.41905(18) 0.0484(8) Uani 1 1 d .
O7 O 0.4090(3) 1.2437(3) 0.39797(15) 0.0396(7) Uani 1 1 d .
O8 O 0.5147(3) 1.2593(4) 0.50164(16) 0.0527(9) Uani 1 1 d .
O1W O 0.1758(5) 1.5520(5) 0.3744(3) 0.0883(13) Uani 1 1 d D
H1C H 0.110(7) 1.484(6) 0.396(4) 0.133 Uiso 1 1 d D
H1D H 0.190(8) 1.638(4) 0.387(4) 0.133 Uiso 1 1 d D
O2W O 0.7043(6) 0.9256(5) 0.0650(3) 0.0952(15) Uani 1 1 d D
H2C H 0.667(9) 0.986(7) 0.062(4) 0.143 Uiso 1 1 d D
H2D H 0.712(10) 0.914(9) 0.109(2) 0.143 Uiso 1 1 d D
O9 O 0.0816(3) 1.0435(3) 0.65385(16) 0.0396(7) Uani 1 1 d .
H9A H -0.008(6) 1.004(5) 0.664(3) 0.059 Uiso 1 1 d .
O10 O 0.2046(3) 1.0631(3) 0.30478(15) 0.0420(8) Uani 1 1 d .
H10A H 0.276(5) 1.119(5) 0.332(3) 0.063 Uiso 1 1 d .

loop_
_atom_site_aniso_label
_atom_site_aniso_U_11
_atom_site_aniso_U_22
_atom_site_aniso_U_33
_atom_site_aniso_U_23
_atom_site_aniso_U_13
_atom_site_aniso_U_12
Cd1 0.01760(13) 0.02365(15) 0.02364(16) 0.00207(12) -0.00036(11) 0.00424(11)
Cd2 0.02441(15) 0.03241(18) 0.03026(18) 0.00517(13) 0.00140(12) 0.01751(13)
C1 0.052(3) 0.037(3) 0.041(3) -0.006(2) -0.014(2) 0.023(2)
C2 0.054(3) 0.046(3) 0.042(3) 0.006(2) -0.002(2) 0.031(2)
C3 0.034(2) 0.036(2) 0.041(3) 0.011(2) -0.013(2) 0.0061(19)
C4 0.026(2) 0.053(3) 0.041(3) 0.013(2) -0.015(2) 0.007(2)
C5 0.048(3) 0.027(2) 0.040(3) -0.0077(19) -0.024(2) 0.024(2)
C6' 0.045(6) 0.025(5) 0.044(6) -0.012(4) -0.022(5) 0.022(5)
C6 0.044(5) 0.022(5) 0.027(5) 0.003(4) 0.001(4) 0.020(4)
C7' 0.041(5) 0.043(6) 0.042(6) 0.000(5) 0.002(4) 0.022(5)
C7 0.027(4) 0.024(4) 0.032(5) 0.012(4) 0.009(3) 0.016(3)
C8 0.023(4) 0.032(4) 0.042(5) 0.022(4) 0.017(3) 0.018(4)
C8' 0.039(5) 0.037(5) 0.059(6) 0.013(5) 0.007(4) 0.023(4)
C9 0.025(5) 0.028(5) 0.029(5) 0.011(4) 0.011(4) 0.015(4)
C9' 0.054(7) 0.034(6) 0.050(7) -0.005(6) -0.022(6) 0.028(5)
C10 0.029(2) 0.040(2) 0.043(3) 0.006(2) 0.0001(19) 0.0185(19)
C11 0.032(2) 0.034(2) 0.036(3) 0.0060(19) -0.0032(19) 0.0059(19)
C12 0.033(2) 0.033(2) 0.035(2) 0.0035(19) -0.0039(18) 0.0179(19)
C13 0.069(3) 0.031(2) 0.061(3) -0.013(2) -0.044(3) 0.031(2)
C14 0.0186(18) 0.029(2) 0.030(2) -0.0009(17) 0.0005(15) 0.0125(16)
C15 0.0272(19) 0.031(2) 0.027(2) 0.0049(17) 0.0039(16) 0.0146(17)
C16 0.0195(18) 0.030(2) 0.031(2) -0.0006(17) -0.0022(16) 0.0137(16)
C17 0.032(2) 0.036(2) 0.040(3) -0.003(2) -0.008(2) 0.0222(19)
C18 0.0189(18) 0.039(2) 0.027(2) -0.0021(18) 0.0051(15) 0.0140(17)
C19 0.0228(19) 0.033(2) 0.023(2) 0.0036(17) -0.0025(16) 0.0107(17)
C20 0.0192(18) 0.034(2) 0.025(2) 0.0003(17) -0.0028(15) 0.0145(16)
C21 0.026(2) 0.033(2) 0.032(2) -0.0060(18) -0.0003(18) 0.0135(18)
C22 0.0215(19) 0.025(2) 0.029(2) -0.0002(17) -0.0037(17) 0.0080(16)
C23 0.0217(18) 0.0185(19) 0.026(2) 0.0012(15) -0.0044(15) 0.0073(15)
C24 0.0226(18) 0.0229(19) 0.020(2) -0.0004(15) 0.0047(15) 0.0077(15)
C25 0.0186(17) 0.0191(19) 0.029(2) 0.0054(16) 0.0030(15) 0.0081(15)
C26 0.0188(17) 0.029(2) 0.025(2) 0.0056(17) 0.0015(15) 0.0076(16)
C27 0.0205(17) 0.0202(19) 0.023(2) 0.0002(15) 0.0003(15) 0.0085(15)
C28 0.0234(18) 0.028(2) 0.023(2) 0.0050(16) 0.0043(15) 0.0113(16)
C29 0.0186(17) 0.025(2) 0.028(2) 0.0025(17) 0.0033(15) 0.0034(15)
C30 0.040(3) 0.079(4) 0.037(3) 0.011(2) -0.005(2) 0.035(3)
C31 0.0464(14) 0.0469(14) 0.0475(15) 0.0090(9) 0.0001(9) 0.0219(10)
C32' 0.049(7) 0.042(7) 0.082(12) 0.018(7) -0.033(8) 0.007(5)
C32 0.052(4) 0.053(4) 0.053(4) 0.0072(11) 0.0028(11) 0.025(2)
C33' 0.061(8) 0.044(7) 0.083(11) 0.016(8) -0.025(8) 0.017(6)
C33 0.053(4) 0.054(4) 0.054(4) 0.0073(11) 0.0026(11) 0.025(2)
N1 0.0311(18) 0.037(2) 0.031(2) 0.0071(16) -0.0064(15) 0.0102(16)
N2 0.0288(17) 0.044(2) 0.031(2) 0.0058(16) -0.0060(15) 0.0136(16)
N3 0.046(2) 0.034(2) 0.041(2) -0.0011(18) -0.0084(18) 0.0279(18)
N4' 0.036(5) 0.036(5) 0.046(6) -0.006(5) -0.007(5) 0.024(4)
N4 0.029(3) 0.029(3) 0.029(3) 0.0041(11) 0.0019(10) 0.0140(14)
N5 0.0292(17) 0.0352(19) 0.042(2) 0.0061(16) -0.0030(16) 0.0211(16)
N6 0.0384(19) 0.0241(18) 0.036(2) -0.0013(15) -0.0170(16) 0.0164(15)
N7 0.0284(18) 0.041(2) 0.041(2) 0.0058(17) -0.0019(16) 0.0164(16)
N8 0.0315(18) 0.050(2) 0.038(2) 0.0105(17) 0.0011(15) 0.0264(18)
O1 0.0378(16) 0.0267(16) 0.0376(18) 0.0045(13) -0.0052(14) -0.0054(13)
O2 0.0424(18) 0.061(2) 0.046(2) -0.0282(18) 0.0052(15) 0.0056(16)
O3 0.0304(14) 0.0235(15) 0.0437(18) 0.0028(13) 0.0086(13) 0.0005(12)
O4 0.0424(17) 0.0397(18) 0.056(2) -0.0008(16) 0.0281(15) 0.0090(14)
O5 0.0319(16) 0.077(2) 0.0443(19) 0.0093(16) 0.0033(14) 0.0388(17)
O6 0.0399(17) 0.062(2) 0.059(2) 0.0279(18) 0.0056(15) 0.0336(16)
O7 0.0245(14) 0.0522(19) 0.0297(17) -0.0017(14) 0.0068(12) 0.0089(13)
O8 0.0287(16) 0.094(3) 0.044(2) 0.0067(18) -0.0004(14) 0.0361(17)
O1W 0.095(3) 0.081(3) 0.071(3) -0.001(3) 0.026(2) 0.028(3)
O2W 0.100(3) 0.054(3) 0.126(4) 0.013(3) 0.012(3) 0.031(2)
O9 0.0256(14) 0.0512(19) 0.0369(18) 0.0147(14) 0.0016(13) 0.0116(14)
O10 0.0251(14) 0.0522(19) 0.0247(16) -0.0099(14) 0.0068(12) 0.0007(13)

loop_
_atom_type_symbol
_atom_type_description
_atom_type_scat_dispersion_real
_atom_type_scat_dispersion_imag
_atom_type_scat_source
C C 0.0033 0.0016 'International Tables Vol C Tables 4.2.6.8 and 6.1.1.4'
H H 0.0000 0.0000 'International Tables Vol C Tables 4.2.6.8 and 6.1.1.4'
N N 0.0061 0.0033 'International Tables Vol C Tables 4.2.6.8 and 6.1.1.4'
O O 0.0106 0.0060 'International Tables Vol C Tables 4.2.6.8 and 6.1.1.4'
Cd Cd -0.8075 1.2024 'International Tables Vol C Tables 4.2.6.8 and 6.1.1.4'

loop_
_geom_angle_atom_site_label_1
_geom_angle_atom_site_label_2
_geom_angle_atom_site_label_3
_geom_angle
_geom_angle_site_symmetry_1
_geom_angle_site_symmetry_3
N1 Cd1 N7 168.66(12) . 2_565
N1 Cd1 O2 87.95(13) . .
N7 Cd1 O2 91.25(12) 2_565 .
N1 Cd1 O1 87.19(11) . 2_565
N7 Cd1 O1 83.79(11) 2_565 2_565
O2 Cd1 O1 123.14(12) . 2_565
N1 Cd1 O3 89.63(11) . 2_675
N7 Cd1 O3 98.98(12) 2_565 2_675
O2 Cd1 O3 134.22(10) . 2_675
O1 Cd1 O3 102.36(10) 2_565 2_675
N1 Cd1 O4 94.63(11) . 2_675
N7 Cd1 O4 96.43(12) 2_565 2_675
O2 Cd1 O4 81.39(11) . 2_675
O1 Cd1 O4 155.47(11) 2_565 2_675
O3 Cd1 O4 53.27(9) 2_675 2_675
N5 Cd2 N4' 102.2(3) 1_565 .
N5 Cd2 O8 111.25(12) 1_565 .
N4' Cd2 O8 117.7(3) . .
N5 Cd2 O5 137.91(12) 1_565 1_655
N4' Cd2 O5 102.7(2) . 1_655
O8 Cd2 O5 85.95(10) . 1_655
N5 Cd2 N4 113.2(2) 1_565 .
N4' Cd2 N4 16.7(3) . .
O8 Cd2 N4 101.3(2) . .
O5 Cd2 N4 99.6(2) 1_655 .
N5 Cd2 O6 92.84(11) 1_565 1_655
N4' Cd2 O6 87.8(2) . 1_655
O8 Cd2 O6 138.23(10) . 1_655
O5 Cd2 O6 54.97(11) 1_655 1_655
N4 Cd2 O6 99.4(2) . 1_655
N5 Cd2 C17 117.52(13) 1_565 1_655
N4' Cd2 C17 94.3(2) . 1_655
O8 Cd2 C17 112.75(12) . 1_655
O5 Cd2 C17 27.42(13) 1_655 1_655
N4 Cd2 C17 99.0(2) . 1_655
O6 Cd2 C17 27.64(12) 1_655 1_655
N1 C1 C2 110.5(4) . .
N1 C1 H1 124.8 . .
C2 C1 H1 124.8 . .
C1 C2 N2 105.3(4) . .
C1 C2 H2 127.3 . .
N2 C2 H2 127.3 . .
N1 C3 N2 111.1(4) . .
N1 C3 H3 124.4 . .
N2 C3 H3 124.4 . .
N2 C4 C5 115.3(3) . .
N2 C4 H4A 108.5 . .
C5 C4 H4A 108.5 . .
N2 C4 H4B 108.5 . .
C5 C4 H4B 108.5 . .
H4A C4 H4B 107.5 . .
C4 C5 C30 113.6(3) . .
C4 C5 C13 108.2(4) . .
C30 C5 C13 106.3(4) . .
C4 C5 C6 97.0(5) . .
C30 C5 C6 127.4(5) . .
C13 C5 C6 102.9(4) . .
C4 C5 C6' 125.2(5) . .
C30 C5 C6' 95.3(5) . .
C13 C5 C6' 106.6(4) . .
C6 C5 C6' 33.9(4) . .
C6 C6' N3 73.2(9) . .
C6 C6' C5 70.9(8) . .
N3 C6' C5 113.7(6) . .
C6 C6' C8 125.2(10) . .
N3 C6' C8 52.0(4) . .
C5 C6' C8 130.3(6) . .
C6' C6 N3 67.6(8) . .
C6' C6 C5 75.1(9) . .
N3 C6 C5 113.1(6) . .
C6' C6 C8' 120.3(10) . .
N3 C6 C8' 52.8(4) . .
C5 C6 C8' 127.7(6) . .
C9 C7' C8' 64.9(8) . .
C9 C7' N4' 47.2(7) . .
C8' C7' N4' 111.8(9) . .
C9' C7 C8 62.8(7) . .
C9' C7 N4 44.3(6) . .
C8 C7 N4 106.9(8) . .
C9' C8 C7 52.5(7) . .
C9' C8 N3 53.8(6) . .
C7 C8 N3 106.2(6) . .
C9' C8 C6' 99.2(8) . .
C7 C8 C6' 151.5(7) . .
N3 C8 C6' 45.8(4) . .
C7' C8' C9 52.2(7) . .
C7' C8' N3 103.6(8) . .
C9 C8' N3 51.6(6) . .
C7' C8' C6 149.6(9) . .
C9 C8' C6 97.5(8) . .
N3 C8' C6 46.4(4) . .
C9' C9 N4' 77.6(10) . .
C9' C9 C7' 154.7(13) . .
N4' C9 C7' 77.9(11) . .
C9' C9 N3 67.4(9) . .
N4' C9 N3 144.2(11) . .
C7' C9 N3 135.5(10) . .
C9' C9 N4 48.1(7) . .
N4' C9 N4 29.5(6) . .
C7' C9 N4 107.4(11) . .
N3 C9 N4 115.2(9) . .
C9' C9 C8' 139.9(12) . .
N4' C9 C8' 140.2(13) . .
C7' C9 C8' 62.9(7) . .
N3 C9 C8' 73.0(6) . .
N4 C9 C8' 167.1(10) . .
N4 C9' C9 81.2(11) . .
N4 C9' C7 78.0(11) . .
C9 C9' C7 158.8(13) . .
N4 C9' N3 146.3(15) . .
C9 C9' N3 65.7(10) . .
C7 C9' N3 134.4(10) . .
N4 C9' N4' 29.1(7) . .
C9 C9' N4' 52.1(8) . .
C7 C9' N4' 106.9(11) . .
N3 C9' N4' 117.4(13) . .
N4 C9' C8 142.3(15) . .
C9 C9' C8 135.3(13) . .
C7 C9' C8 64.7(8) . .
N3 C9' C8 69.8(6) . .
N4' C9' C8 168.0(11) . .
C11 C10 N5 110.0(4) . .
C11 C10 H10 125.0 . .
N5 C10 H10 125.0 . .
C10 C11 N6 106.1(4) . .
C10 C11 H11 127.0 . .
N6 C11 H11 127.0 . .
N5 C12 N6 110.8(4) . .
N5 C12 H12 124.6 . .
N6 C12 H12 124.6 . .
N6 C13 C5 116.5(3) . .
N6 C13 H13A 108.2 . .
C5 C13 H13A 108.2 . .
N6 C13 H13B 108.2 . .
C5 C13 H13B 108.2 . .
H13A C13 H13B 107.3 . .
C20 C14 C15 120.1(3) . .
C20 C14 C21 119.5(3) . .
C15 C14 C21 120.5(4) . .
C16 C15 C14 119.3(4) . .
C16 C15 H15 120.3 . .
C14 C15 H15 120.3 . .
C18 C16 C15 120.1(3) . .
C18 C16 C17 119.1(4) . .
C15 C16 C17 120.7(4) . .
O5 C17 O6 121.2(3) . .
O5 C17 C16 118.8(4) . .
O6 C17 C16 120.0(4) . .
O5 C17 Cd2 56.70(19) . 1_455
O6 C17 Cd2 64.8(2) . 1_455
C16 C17 Cd2 170.1(3) . 1_455
C16 C18 C19 120.5(3) . .
C16 C18 H18 119.7 . .
C19 C18 H18 119.7 . .
O9 C19 C20 117.5(3) . .
O9 C19 C18 122.9(4) . .
C20 C19 C18 119.6(4) . .
C19 C20 C14 120.3(3) . .
C19 C20 H20 119.9 . .
C14 C20 H20 119.9 . .
O7 C21 O8 120.9(4) . .
O7 C21 C14 120.9(3) . .
O8 C21 C14 118.2(4) . .
O2 C22 O1 126.1(3) . .
O2 C22 C23 117.4(4) . .
O1 C22 C23 116.5(4) . .
C29 C23 C24 119.9(3) . .
C29 C23 C22 119.1(3) . .
C24 C23 C22 121.0(3) . .
C25 C24 C23 119.7(3) . .
C25 C24 H24 120.1 . .
C23 C24 H24 120.1 . .
C24 C25 C27 120.1(3) . .
C24 C25 C26 120.9(3) . .
C27 C25 C26 119.0(3) . .
O4 C26 O3 121.6(4) . .
O4 C26 C25 120.2(3) . .
O3 C26 C25 118.2(3) . .
C28 C27 C25 120.3(3) . .
C28 C27 H27 119.9 . .
C25 C27 H27 119.9 . .
O10 C28 C27 123.4(3) . .
O10 C28 C29 117.1(3) . .
C27 C28 C29 119.4(3) . .
C23 C29 C28 120.5(3) . .
C23 C29 H29 119.7 . .
C28 C29 H29 119.7 . .
N8 C30 C5 120.6(4) . .
N8 C30 H30A 107.2 . .
C5 C30 H30A 107.2 . .
N8 C30 H30B 107.2 . .
C5 C30 H30B 107.2 . .
H30A C30 H30B 106.8 . .
N7 C31 N8 114.5(4) . .
N7 C31 H31 122.8 . .
N8 C31 H31 122.8 . .
C32 C32' N7 77(2) . .
C32 C32' C33' 101(3) . .
N7 C32' C33' 112.3(10) . .
C32 C32' C33 73(2) . .
N7 C32' C33 103.7(11) . .
C33' C32' C33 28.9(8) . .
C32' C32 N7 75.7(19) . .
C32' C32 C33 82(2) . .
N7 C32 C33 106.2(10) . .
C32' C32 C33' 56(2) . .
N7 C32 C33' 98.2(8) . .
C33 C32 C33' 26.1(8) . .
C33 C33' N8 77(2) . .
C33 C33' C32' 83.3(19) . .
N8 C33' C32' 104.2(10) . .
C33 C33' C32 60.5(17) . .
N8 C33' C32 98.3(9) . .
C32' C33' C32 22.9(10) . .
C33' C33 N8 72.7(19) . .
C33' C33 C32 93(2) . .
N8 C33 C32 107.8(11) . .
C33' C33 C32' 67.8(18) . .
N8 C33 C32' 97.8(10) . .
C32 C33 C32' 25.7(9) . .
C3 N1 C1 105.8(3) . .
C3 N1 Cd1 125.3(3) . .
C1 N1 Cd1 128.7(2) . .
C3 N2 C2 107.2(3) . .
C3 N2 C4 127.7(3) . .
C2 N2 C4 125.1(3) . .
C9 N3 C9' 47.0(6) . .
C9 N3 C6' 171.5(6) . .
C9' N3 C6' 137.6(8) . .
C9 N3 C6 135.3(7) . .
C9' N3 C6 173.6(6) . .
C6' N3 C6 39.2(5) . .
C9 N3 C8 103.3(6) . .
C9' N3 C8 56.4(6) . .
C6' N3 C8 82.1(6) . .
C6 N3 C8 121.3(6) . .
C9 N3 C8' 55.4(5) . .
C9' N3 C8' 102.2(7) . .
C6' N3 C8' 120.1(7) . .
C6 N3 C8' 80.9(6) . .
C8 N3 C8' 157.2(5) . .
N4 N4' C9 97.8(16) . .
N4 N4' C9' 47.5(13) . .
C9 N4' C9' 50.3(7) . .
N4 N4' C7' 152.4(19) . .
C9 N4' C7' 54.9(9) . .
C9' N4' C7' 105.0(11) . .
N4 N4' Cd2 86.2(17) . .
C9 N4' Cd2 175.7(11) . .
C9' N4' Cd2 133.6(11) . .
C7' N4' Cd2 121.0(7) . .
N4' N4 C9' 103.4(18) . .
N4' N4 C9 52.7(13) . .
C9' N4 C9 50.7(9) . .
N4' N4 C7 160(2) . .
C9' N4 C7 57.7(11) . .
C9 N4 C7 108.3(10) . .
N4' N4 Cd2 77.1(16) . .
C9' N4 Cd2 176.0(9) . .
C9 N4 Cd2 129.8(8) . .
C7 N4 Cd2 121.3(7) . .
C12 N5 C10 105.5(3) . .
C12 N5 Cd2 123.7(3) . 1_545
C10 N5 Cd2 129.5(2) . 1_545
C12 N6 C11 107.5(3) . .
C12 N6 C13 124.1(4) . .
C11 N6 C13 127.2(4) . .
C31 N7 C32' 101.1(5) . .
C31 N7 C32 106.1(6) . .
C32' N7 C32 27.3(9) . .
C31 N7 Cd1 126.5(3) . 2_565
C32' N7 Cd1 131.7(5) . 2_565
C32 N7 Cd1 124.1(6) . 2_565
C31 N8 C33' 105.5(6) . .
C31 N8 C33 103.6(6) . .
C33' N8 C33 30.4(8) . .
C31 N8 C30 133.2(4) . .
C33' N8 C30 118.8(6) . .
C33 N8 C30 122.0(6) . .
C22 O1 Cd1 123.4(3) . 2_565
C22 O2 Cd1 156.0(3) . .
C26 O3 Cd1 94.6(2) . 2_675
C26 O4 Cd1 90.5(2) . 2_675
C17 O5 Cd2 95.9(3) . 1_455
C17 O6 Cd2 87.5(2) . 1_455
C21 O8 Cd2 102.9(3) . .
H1C O1W H1D 117(6) . .
H2C O2W H2D 109(6) . .
C19 O9 H9A 112(3) . .
C28 O10 H10A 111(4) . .

loop_
_geom_bond_atom_site_label_1
_geom_bond_atom_site_label_2
_geom_bond_distance
_geom_bond_site_symmetry_2
Cd1 N1 2.270(3) .
Cd1 N7 2.271(3) 2_565
Cd1 O2 2.297(3) .
Cd1 O1 2.301(3) 2_565
Cd1 O3 2.380(3) 2_675
Cd1 O4 2.467(3) 2_675
Cd2 N5 2.220(3) 1_565
Cd2 O8 2.244(3) .
Cd2 O5 2.270(3) 1_655
Cd2 N4 2.284(11) .
Cd2 O6 2.448(3) 1_655
C1 N1 1.350(5) .
C1 C2 1.359(5) .
C1 H1 0.9300 .
C2 N2 1.364(5) .
C2 H2 0.9300 .
C3 N1 1.311(5) .
C3 N2 1.347(5) .
C3 H3 0.9300 .
C4 N2 1.470(4) .
C4 C5 1.516(6) .
C4 H4A 0.9700 .
C4 H4B 0.9700 .
C5 C30 1.524(7) .
C5 C13 1.554(5) .
C5 C6 1.598(9) .
C5 C6' 1.634(9) .
C6' C6 0.944(12) .
C6' N3 1.381(9) .
C6 N3 1.430(9) .
C7' C9 1.180(13) .
C7' C8' 1.331(12) .
C7' N4' 1.411(15) .
C7 C9' 1.202(15) .
C7 C8 1.370(11) .
C7 N4 1.391(12) .
C8 C9' 1.347(13) .
C8 N3 1.518(8) .
C8' C9 1.354(13) .
C8' N3 1.572(10) .
C9 C9' 1.034(14) .
C9 N4' 1.059(11) .
C9 N3 1.289(10) .
C9 N4 1.320(13) .
C9' N4 0.994(11) .
C9' N3 1.305(12) .
C9' N4' 1.312(14) .
C10 C11 1.345(6) .
C10 N5 1.367(5) .
C10 H10 0.9300 .
C11 N6 1.367(5) .
C11 H11 0.9300 .
C12 N5 1.324(4) .
C12 N6 1.338(5) .
C12 H12 0.9300 .
C13 N6 1.468(5) .
C13 H13A 0.9700 .
C13 H13B 0.9700 .
C14 C20 1.383(5) .
C14 C15 1.390(5) .
C14 C21 1.490(5) .
C15 C16 1.386(5) .
C15 H15 0.9300 .
C16 C18 1.377(6) .
C16 C17 1.504(5) .
C17 O5 1.251(5) .
C17 O6 1.255(5) .
C17 Cd2 2.702(3) 1_455
C18 C19 1.381(5) .
C18 H18 0.9300 .
C19 O9 1.361(5) .
C19 C20 1.379(5) .
C20 H20 0.9300 .
C21 O7 1.253(5) .
C21 O8 1.254(4) .
C22 O2 1.242(5) .
C22 O1 1.245(5) .
C22 C23 1.533(5) .
C23 C29 1.387(5) .
C23 C24 1.390(5) .
C24 C25 1.387(5) .
C24 H24 0.9300 .
C25 C27 1.389(5) .
C25 C26 1.506(5) .
C26 O4 1.244(5) .
C26 O3 1.247(4) .
C27 C28 1.387(5) .
C27 H27 0.9300 .
C28 O10 1.354(4) .
C28 C29 1.387(5) .
C29 H29 0.9300 .
C30 N8 1.482(5) .
C30 H30A 0.9700 .
C30 H30B 0.9700 .
C31 N7 1.298(5) .
C31 N8 1.333(5) .
C31 H31 0.9300 .
C32' C32 0.64(2) .
C32' N7 1.357(12) .
C32' C33' 1.367(15) .
C32' C33 1.466(19) .
C32 N7 1.365(13) .
C32 C33 1.41(2) .
C32 C33' 1.621(18) .
C33' C33 0.713(19) .
C33' N8 1.345(13) .
C33 N8 1.373(15) .
N4' N4 0.656(11) .
N5 Cd2 2.220(3) 1_545
N7 Cd1 2.271(3) 2_565
O1 Cd1 2.301(3) 2_565
O3 Cd1 2.380(3) 2_675
O4 Cd1 2.467(3) 2_675
O5 Cd2 2.270(3) 1_455
O6 Cd2 2.448(3) 1_455
O1W H1C 0.86(3) .
O1W H1D 0.85(3) .
O2W H2C 0.88(4) .
O2W H2D 0.87(3) .
O9 H9A 0.84(5) .
O10 H10A 0.82(5) .

loop_
_geom_hbond_atom_site_label_D
_geom_hbond_atom_site_label_H
_geom_hbond_atom_site_label_A
_geom_hbond_distance_DH
_geom_hbond_distance_HA
_geom_hbond_distance_DA
_geom_hbond_angle_DHA
_geom_hbond_site_symmetry_A
O1W H1C O6 0.86(3) 1.93(3) 2.775(6) 165(7) .
O2W H2C O4 0.88(4) 1.93(5) 2.793(5) 165(7) .
O9 H9A O10 0.84(5) 1.91(5) 2.739(4) 172(5) 2_576
O10 H10A O7 0.82(5) 1.75(5) 2.564(4) 172(5) .
O1W H1D O5 0.85(3) 2.28(6) 2.953(5) 137(7) 2_586

loop_
_geom_torsion_atom_site_label_1
_geom_torsion_atom_site_label_2
_geom_torsion_atom_site_label_3
_geom_torsion_atom_site_label_4
_geom_torsion
_geom_torsion_site_symmetry_1
_geom_torsion_site_symmetry_4
N1 C1 C2 N2 0.5(5) . .
N2 C4 C5 C30 62.3(5) . .
N2 C4 C5 C13 180.0(3) . .
N2 C4 C5 C6 -73.9(5) . .
N2 C4 C5 C6' -53.3(7) . .
C4 C5 C6' C6 -38.8(10) . .
C30 C5 C6' C6 -162.6(8) . .
C13 C5 C6' C6 88.6(9) . .
C4 C5 C6' N3 -99.7(7) . .
C30 C5 C6' N3 136.4(8) . .
C13 C5 C6' N3 27.7(9) . .
C6 C5 C6' N3 -61.0(9) . .
C4 C5 C6' C8 -159.2(7) . .
C30 C5 C6' C8 77.0(8) . .
C13 C5 C6' C8 -31.8(10) . .
C6 C5 C6' C8 -120.4(12) . .
C5 C6' C6 N3 -123.3(4) . .
C8 C6' C6 N3 3.2(8) . .
N3 C6' C6 C5 123.3(4) . .
C8 C6' C6 C5 126.4(9) . .
N3 C6' C6 C8' -2.0(8) . .
C5 C6' C6 C8' -125.3(8) . .
C8 C6' C6 C8' 1.2(16) . .
C4 C5 C6 C6' 148.9(8) . .
C30 C5 C6 C6' 22.0(10) . .
C13 C5 C6 C6' -100.5(8) . .
C4 C5 C6 N3 -153.9(6) . .
C30 C5 C6 N3 79.1(8) . .
C13 C5 C6 N3 -43.4(8) . .
C6' C5 C6 N3 57.2(8) . .
C4 C5 C6 C8' -94.0(8) . .
C30 C5 C6 C8' 139.0(7) . .
C13 C5 C6 C8' 16.5(9) . .
C6' C5 C6 C8' 117.0(12) . .
N4 C7 C8 C9' 4.4(7) . .
C9' C7 C8 N3 -3.0(6) . .
N4 C7 C8 N3 1.4(8) . .
C9' C7 C8 C6' 6.9(13) . .
N4 C7 C8 C6' 11.3(15) . .
C6 C6' C8 C9' -11.6(13) . .
N3 C6' C8 C9' -7.8(5) . .
C5 C6' C8 C9' 82.6(10) . .
C6 C6' C8 C7 -17(2) . .
N3 C6' C8 C7 -13.3(13) . .
C5 C6' C8 C7 77.1(16) . .
C6 C6' C8 N3 -3.8(10) . .
C5 C6' C8 N3 90.4(8) . .
N4' C7' C8' C9 -5.6(6) . .
C9 C7' C8' N3 4.8(6) . .
N4' C7' C8' N3 -0.7(8) . .
C9 C7' C8' C6 -2.5(14) . .
N4' C7' C8' C6 -8.1(17) . .
C6' C6 C8' C7' 12.2(19) . .
N3 C6 C8' C7' 9.9(13) . .
C5 C6 C8' C7' -82.1(15) . .
C6' C6 C8' C9 10.2(12) . .
N3 C6 C8' C9 7.9(5) . .
C5 C6 C8' C9 -84.1(9) . .
C6' C6 C8' N3 2.3(9) . .
C5 C6 C8' N3 -92.0(8) . .
C8' C7' C9 C9' -158(3) . .
N4' C7' C9 C9' 15(2) . .
C8' C7' C9 N4' -173.0(8) . .
C8' C7' C9 N3 -8.2(10) . .
N4' C7' C9 N3 164.8(13) . .
C8' C7' C9 N4 -170.9(8) . .
N4' C7' C9 N4 2.1(8) . .
N4' C7' C9 C8' 173.0(8) . .
C7' C8' C9 C9' 165.7(16) . .
N3 C8' C9 C9' -8.2(13) . .
C6 C8' C9 C9' -15.5(16) . .
C7' C8' C9 N4' 10.8(12) . .
N3 C8' C9 N4' -163.2(14) . .
C6 C8' C9 N4' -170.5(12) . .
N3 C8' C9 C7' -174.0(7) . .
C6 C8' C9 C7' 178.7(7) . .
C7' C8' C9 N3 174.0(7) . .
C6 C8' C9 N3 -7.3(4) . .
C7' C8' C9 N4 43(4) . .
N3 C8' C9 N4 -131(4) . .
C6 C8' C9 N4 -139(4) . .
N4' C9 C9' N4 -1.6(10) . .
C7' C9 C9' N4 -16(3) . .
N3 C9 C9' N4 -174.0(8) . .
C8' C9 C9' N4 -165.5(13) . .
N4' C9 C9' C7 9(3) . .
C7' C9 C9' C7 -6(5) . .
N3 C9 C9' C7 -163(3) . .
N4 C9 C9' C7 11(3) . .
C8' C9 C9' C7 -155(2) . .
N4' C9 C9' N3 172.4(7) . .
C7' C9 C9' N3 158(2) . .
N4 C9 C9' N3 174.0(8) . .
C8' C9 C9' N3 8.5(13) . .
C7' C9 C9' N4' -15(2) . .
N3 C9 C9' N4' -172.4(7) . .
N4 C9 C9' N4' 1.6(10) . .
C8' C9 C9' N4' -163.9(16) . .
N4' C9 C9' C8 167.3(12) . .
C7' C9 C9' C8 152.5(19) . .
N3 C9 C9' C8 -5.2(11) . .
N4 C9 C9' C8 168.9(16) . .
C8' C9 C9' C8 3(2) . .
C8 C7 C9' N4 174.0(9) . .
C8 C7 C9' C9 163(3) . .
N4 C7 C9' C9 -11(3) . .
C8 C7 C9' N3 4.7(9) . .
N4 C7 C9' N3 -169.3(15) . .
C8 C7 C9' N4' 170.7(8) . .
N4 C7 C9' N4' -3.3(8) . .
N4 C7 C9' C8 -174.0(9) . .
C7 C8 C9' N4 -9.6(15) . .
N3 C8 C9' N4 166.8(18) . .
C6' C8 C9' N4 173.7(16) . .
C7 C8 C9' C9 -171.4(15) . .
N3 C8 C9' C9 5.0(11) . .
C6' C8 C9' C9 11.9(14) . .
N3 C8 C9' C7 176.4(7) . .
C6' C8 C9' C7 -176.7(6) . .
C7 C8 C9' N3 -176.4(7) . .
C6' C8 C9' N3 6.9(4) . .
C7 C8 C9' N4' -48(6) . .
N3 C8 C9' N4' 129(6) . .
C6' C8 C9' N4' 135(6) . .
N5 C10 C11 N6 -0.4(4) . .
C4 C5 C13 N6 -60.5(6) . .
C30 C5 C13 N6 61.9(6) . .
C6 C5 C13 N6 -162.4(6) . .
C6' C5 C13 N6 162.6(6) . .
C20 C14 C15 C16 1.2(5) . .
C21 C14 C15 C16 -179.3(3) . .
C14 C15 C16 C18 0.5(5) . .
C14 C15 C16 C17 -177.5(3) . .
C18 C16 C17 O5 0.0(5) . .
C15 C16 C17 O5 178.0(4) . .
C18 C16 C17 O6 -176.9(4) . .
C15 C16 C17 O6 1.2(6) . .
C18 C16 C17 Cd2 -60.1(19) . 1_455
C15 C16 C17 Cd2 117.9(18) . 1_455
C15 C16 C18 C19 -1.9(5) . .
C17 C16 C18 C19 176.1(3) . .
C16 C18 C19 O9 -179.3(3) . .
C16 C18 C19 C20 1.7(5) . .
O9 C19 C20 C14 -179.1(3) . .
C18 C19 C20 C14 0.0(5) . .
C15 C14 C20 C19 -1.4(5) . .
C21 C14 C20 C19 179.1(3) . .
C20 C14 C21 O7 150.0(4) . .
C15 C14 C21 O7 -29.5(5) . .
C20 C14 C21 O8 -29.9(5) . .
C15 C14 C21 O8 150.6(4) . .
O2 C22 C23 C29 170.3(3) . .
O1 C22 C23 C29 -9.7(5) . .
O2 C22 C23 C24 -11.6(5) . .
O1 C22 C23 C24 168.4(3) . .
C29 C23 C24 C25 -1.2(5) . .
C22 C23 C24 C25 -179.2(3) . .
C23 C24 C25 C27 0.7(5) . .
C23 C24 C25 C26 -178.3(3) . .
C24 C25 C26 O4 -22.7(5) . .
C27 C25 C26 O4 158.3(3) . .
C24 C25 C26 O3 156.9(3) . .
C27 C25 C26 O3 -22.1(5) . .
C24 C25 C27 C28 0.0(5) . .
C26 C25 C27 C28 179.0(3) . .
C25 C27 C28 O10 -178.2(3) . .
C25 C27 C28 C29 -0.2(5) . .
C24 C23 C29 C28 1.0(5) . .
C22 C23 C29 C28 179.1(3) . .
O10 C28 C29 C23 177.8(3) . .
C27 C28 C29 C23 -0.3(5) . .
C4 C5 C30 N8 -68.6(5) . .
C13 C5 C30 N8 172.6(4) . .
C6 C5 C30 N8 51.5(7) . .
C6' C5 C30 N8 63.6(5) . .
C33' C32' C32 N7 -110.5(11) . .
C33 C32' C32 N7 -109.1(8) . .
N7 C32' C32 C33 109.1(8) . .
C33' C32' C32 C33 -1.4(15) . .
N7 C32' C32 C33' 110.5(11) . .
C33 C32' C32 C33' 1.4(15) . .
C32 C32' C33' C33 3(3) . .
N7 C32' C33' C33 -78(2) . .
C32 C32' C33' N8 78(2) . .
N7 C32' C33' N8 -3.0(19) . .
C33 C32' C33' N8 75(2) . .
N7 C32' C33' C32 -80(2) . .
C33 C32' C33' C32 -3(3) . .
C32' C32 C33' C33 -177(3) . .
N7 C32 C33' C33 -110(2) . .
C32' C32 C33' N8 -107(2) . .
N7 C32 C33' N8 -40.5(12) . .
C33 C32 C33' N8 70(2) . .
N7 C32 C33' C32' 66.4(19) . .
C33 C32 C33' C32' 177(3) . .
C32' C33' C33 N8 106.3(7) . .
C32 C33' C33 N8 107.5(10) . .
N8 C33' C33 C32 -107.5(10) . .
C32' C33' C33 C32 -1.3(13) . .
N8 C33' C33 C32' -106.3(7) . .
C32 C33' C33 C32' 1.3(13) . .
C32' C32 C33 C33' 3(3) . .
N7 C32 C33 C33' 75(2) . .
C32' C32 C33 N8 -70(2) . .
N7 C32 C33 N8 2.2(14) . .
C33' C32 C33 N8 -72.9(19) . .
N7 C32 C33 C32' 72.4(17) . .
C33' C32 C33 C32' -3(3) . .
C32 C32' C33 C33' -177(3) . .
N7 C32' C33 C33' 112(2) . .
C32 C32' C33 N8 115(2) . .
N7 C32' C33 N8 43.9(12) . .
C33' C32' C33 N8 -67.6(18) . .
N7 C32' C33 C32 -71.4(19) . .
C33' C32' C33 C32 177(3) . .
N2 C3 N1 C1 -1.4(5) . .
N2 C3 N1 Cd1 174.1(3) . .
C2 C1 N1 C3 0.5(5) . .
C2 C1 N1 Cd1 -174.8(3) . .
N7 Cd1 N1 C3 -138.9(6) 2_565 .
O2 Cd1 N1 C3 -52.8(4) . .
O1 Cd1 N1 C3 -176.1(4) 2_565 .
O3 Cd1 N1 C3 81.5(4) 2_675 .
O4 Cd1 N1 C3 28.4(4) 2_675 .
N7 Cd1 N1 C1 35.5(9) 2_565 .
O2 Cd1 N1 C1 121.6(4) . .
O1 Cd1 N1 C1 -1.7(4) 2_565 .
O3 Cd1 N1 C1 -104.1(4) 2_675 .
O4 Cd1 N1 C1 -157.2(4) 2_675 .
N1 C3 N2 C2 1.7(5) . .
N1 C3 N2 C4 -177.9(4) . .
C1 C2 N2 C3 -1.3(5) . .
C1 C2 N2 C4 178.3(4) . .
C5 C4 N2 C3 80.9(6) . .
C5 C4 N2 C2 -98.7(5) . .
N4' C9 N3 C9' -12.7(12) . .
C7' C9 N3 C9' -166.6(14) . .
N4 C9 N3 C9' -4.9(7) . .
C8' C9 N3 C9' -174.3(9) . .
C9' C9 N3 C6' -126(5) . .
N4' C9 N3 C6' -139(4) . .
C7' C9 N3 C6' 67(5) . .
N4 C9 N3 C6' -131(5) . .
C8' C9 N3 C6' 60(5) . .
C9' C9 N3 C6 -171.6(7) . .
N4' C9 N3 C6 175.7(13) . .
C7' C9 N3 C6 21.8(14) . .
N4 C9 N3 C6 -176.5(7) . .
C8' C9 N3 C6 14.1(8) . .
C9' C9 N3 C8 3.3(7) . .
N4' C9 N3 C8 -9.4(16) . .
C7' C9 N3 C8 -163.3(10) . .
N4 C9 N3 C8 -1.6(8) . .
C8' C9 N3 C8 -171.0(5) . .
C9' C9 N3 C8' 174.3(9) . .
N4' C9 N3 C8' 161.6(17) . .
C7' C9 N3 C8' 7.6(9) . .
N4 C9 N3 C8' 169.3(9) . .
N4 C9' N3 C9 10.7(15) . .
C7 C9' N3 C9 171.6(15) . .
N4' C9' N3 C9 6.7(6) . .
C8 C9' N3 C9 176.1(8) . .
N4 C9' N3 C6' -179.5(15) . .
C9 C9' N3 C6' 169.8(8) . .
C7 C9' N3 C6' -18.5(15) . .
N4' C9' N3 C6' 176.5(7) . .
C8 C9' N3 C6' -14.0(9) . .
N4 C9' N3 C6 124(6) . .
C9 C9' N3 C6 113(7) . .
C7 C9' N3 C6 -75(7) . .
N4' C9' N3 C6 120(6) . .
C8 C9' N3 C6 -71(7) . .
N4 C9' N3 C8 -165.4(19) . .
C9 C9' N3 C8 -176.1(8) . .
C7 C9' N3 C8 -4.5(9) . .
N4' C9' N3 C8 -169.4(9) . .
N4 C9' N3 C8' 5.9(18) . .
C9 C9' N3 C8' -4.8(7) . .
C7 C9' N3 C8' 166.8(10) . .
N4' C9' N3 C8' 1.9(8) . .
C8 C9' N3 C8' 171.3(5) . .
C6 C6' N3 C9 -53(5) . .
C5 C6' N3 C9 7(5) . .
C8 C6' N3 C9 130(5) . .
C6 C6' N3 C9' -171.5(8) . .
C5 C6' N3 C9' -111.8(9) . .
C8 C6' N3 C9' 11.8(7) . .
C5 C6' N3 C6 59.7(8) . .
C8 C6' N3 C6 -176.7(9) . .
C6 C6' N3 C8 176.7(9) . .
C5 C6' N3 C8 -123.6(8) . .
C6 C6' N3 C8' 2.5(10) . .
C5 C6' N3 C8' 62.1(9) . .
C8 C6' N3 C8' -174.3(5) . .
C6' C6 N3 C9 170.4(8) . .
C5 C6 N3 C9 108.9(8) . .
C8' C6 N3 C9 -11.7(7) . .
C6' C6 N3 C9' 63(7) . .
C5 C6 N3 C9' 2(7) . .
C8' C6 N3 C9' -119(7) . .
C5 C6 N3 C6' -61.5(8) . .
C8' C6 N3 C6' 177.8(9) . .
C6' C6 N3 C8 -3.8(10) . .
C5 C6 N3 C8 -65.3(8) . .
C8' C6 N3 C8 174.0(5) . .
C6' C6 N3 C8' -177.8(9) . .
C5 C6 N3 C8' 120.7(7) . .
C9' C8 N3 C9 -2.9(6) . .
C7 C8 N3 C9 0.0(7) . .
C6' C8 N3 C9 -173.4(5) . .
C7 C8 N3 C9' 2.9(6) . .
C6' C8 N3 C9' -170.5(6) . .
C9' C8 N3 C6' 170.5(6) . .
C7 C8 N3 C6' 173.4(6) . .
C9' C8 N3 C6 172.9(6) . .
C7 C8 N3 C6 175.8(5) . .
C6' C8 N3 C6 2.4(6) . .
C9' C8 N3 C8' -22.4(13) . .
C7 C8 N3 C8' -19.5(14) . .
C6' C8 N3 C8' 167.1(12) . .
C7' C8' N3 C9 -4.9(6) . .
C6 C8' N3 C9 170.0(6) . .
C7' C8' N3 C9' -0.6(7) . .
C9 C8' N3 C9' 4.3(6) . .
C6 C8' N3 C9' 174.3(5) . .
C7' C8' N3 C6' -176.4(6) . .
C9 C8' N3 C6' -171.6(6) . .
C6 C8' N3 C6' -1.6(6) . .
C7' C8' N3 C6 -174.9(7) . .
C9 C8' N3 C6 -170.0(6) . .
C7' C8' N3 C8 18.3(15) . .
C9 C8' N3 C8 23.2(13) . .
C6 C8' N3 C8 -166.8(12) . .
C9' C9 N4' N4 2.4(14) . .
C7' C9 N4' N4 176.0(15) . .
N3 C9 N4' N4 14(2) . .
C8' C9 N4' N4 166.2(14) . .
C7' C9 N4' C9' 173.6(9) . .
N3 C9 N4' C9' 12.0(12) . .
N4 C9 N4' C9' -2.4(14) . .
C8' C9 N4' C9' 163.8(16) . .
C9' C9 N4' C7' -173.6(9) . .
N3 C9 N4' C7' -161.7(16) . .
N4 C9 N4' C7' -176.0(15) . .
C8' C9 N4' C7' -9.8(11) . .
C9' C9 N4' Cd2 -156(10) . .
C7' C9 N4' Cd2 17(10) . .
N3 C9 N4' Cd2 -144(9) . .
N4 C9 N4' Cd2 -159(11) . .
C8' C9 N4' Cd2 7(11) . .
C9 C9' N4' N4 -177(2) . .
C7 C9' N4' N4 6.7(16) . .
N3 C9' N4' N4 175.5(17) . .
C8 C9' N4' N4 51(6) . .
N4 C9' N4' C9 177(2) . .
C7 C9' N4' C9 -176.6(11) . .
N3 C9' N4' C9 -7.7(7) . .
C8 C9' N4' C9 -132(6) . .
N4 C9' N4' C7' -177.8(19) . .
C9 C9' N4' C7' 5.4(8) . .
C7 C9' N4' C7' -171.1(7) . .
N3 C9' N4' C7' -2.3(9) . .
C8 C9' N4' C7' -127(6) . .
N4 C9' N4' Cd2 -5.6(13) . .
C9 C9' N4' Cd2 177.6(10) . .
C7 C9' N4' Cd2 1.1(11) . .
N3 C9' N4' Cd2 169.9(5) . .
C8 C9' N4' Cd2 46(6) . .
C9 C7' N4' N4 -9(3) . .
C8' C7' N4' N4 -2(4) . .
C8' C7' N4' C9 6.9(8) . .
C9 C7' N4' C9' -5.1(7) . .
C8' C7' N4' C9' 1.8(9) . .
C9 C7' N4' Cd2 -178.5(9) . .
C8' C7' N4' Cd2 -171.7(6) . .
N5 Cd2 N4' N4 -133.2(13) 1_565 .
O8 Cd2 N4' N4 -11.0(14) . .
O5 Cd2 N4' N4 81.1(13) 1_655 .
O6 Cd2 N4' N4 134.4(13) 1_655 .
C17 Cd2 N4' N4 107.5(13) 1_655 .
N5 Cd2 N4' C9 26(10) 1_565 .
O8 Cd2 N4' C9 148(10) . .
O5 Cd2 N4' C9 -120(10) 1_655 .
N4 Cd2 N4' C9 159(11) . .
O6 Cd2 N4' C9 -67(10) 1_655 .
C17 Cd2 N4' C9 -94(10) 1_655 .
N5 Cd2 N4' C9' -129.1(8) 1_565 .
O8 Cd2 N4' C9' -6.9(9) . .
O5 Cd2 N4' C9' 85.2(8) 1_655 .
N4 Cd2 N4' C9' 4.1(9) . .
O6 Cd2 N4' C9' 138.5(8) 1_655 .
C17 Cd2 N4' C9' 111.6(8) 1_655 .
N5 Cd2 N4' C7' 42.2(6) 1_565 .
O8 Cd2 N4' C7' 164.3(5) . .
O5 Cd2 N4' C7' -103.6(6) 1_655 .
N4 Cd2 N4' C7' 175.3(17) . .
O6 Cd2 N4' C7' -50.3(6) 1_655 .
C17 Cd2 N4' C7' -77.2(6) 1_655 .
C9 N4' N4 C9' -2.5(15) . .
C7' N4' N4 C9' 5(4) . .
Cd2 N4' N4 C9' 176.0(9) . .
C9' N4' N4 C9 2.5(15) . .
C7' N4' N4 C9 7(3) . .
Cd2 N4' N4 C9 178.4(8) . .
C9 N4' N4 C7 -19(5) . .
C9' N4' N4 C7 -16(4) . .
C7' N4' N4 C7 -12(8) . .
Cd2 N4' N4 C7 160(5) . .
C9 N4' N4 Cd2 -178.4(8) . .
C9' N4' N4 Cd2 -176.0(9) . .
C7' N4' N4 Cd2 -171(3) . .
C9 C9' N4 N4' 2.6(16) . .
C7 C9' N4 N4' -173.5(16) . .
N3 C9' N4 N4' -7(3) . .
C8 C9' N4 N4' -164.6(15) . .
C7 C9' N4 C9 -176.1(9) . .
N3 C9' N4 C9 -9.8(14) . .
N4' C9' N4 C9 -2.6(16) . .
C8 C9' N4 C9 -167.2(19) . .
C9 C9' N4 C7 176.1(9) . .
N3 C9' N4 C7 166.2(18) . .
N4' C9' N4 C7 173.5(16) . .
C8 C9' N4 C7 8.9(14) . .
C9 C9' N4 Cd2 99(17) . .
C7 C9' N4 Cd2 -77(18) . .
N3 C9' N4 Cd2 90(18) . .
N4' C9' N4 Cd2 97(18) . .
C8 C9' N4 Cd2 -68(18) . .
C9' C9 N4 N4' -176.9(19) . .
C7' C9 N4 N4' -4.1(15) . .
N3 C9 N4 N4' -170.8(14) . .
C8' C9 N4 N4' -43(5) . .
N4' C9 N4 C9' 176.9(19) . .
C7' C9 N4 C9' 172.8(11) . .
N3 C9 N4 C9' 6.1(8) . .
C8' C9 N4 C9' 134(4) . .
C9' C9 N4 C7 -3.5(8) . .
N4' C9 N4 C7 173.4(18) . .
C7' C9 N4 C7 169.3(8) . .
N3 C9 N4 C7 2.6(10) . .
C8' C9 N4 C7 130(4) . .
C9' C9 N4 Cd2 -174.9(12) . .
N4' C9 N4 Cd2 2.0(10) . .
C7' C9 N4 Cd2 -2.1(11) . .
N3 C9 N4 Cd2 -168.8(5) . .
C8' C9 N4 Cd2 -41(5) . .
C9' C7 N4 N4' 19(5) . .
C8 C7 N4 N4' 13(5) . .
C8 C7 N4 C9' -5.6(8) . .
C9' C7 N4 C9 3.2(8) . .
C8 C7 N4 C9 -2.3(9) . .
C9' C7 N4 Cd2 175.5(10) . .
C8 C7 N4 Cd2 169.9(5) . .
N5 Cd2 N4 N4' 50.9(13) 1_565 .
O8 Cd2 N4 N4' 170.1(12) . .
O5 Cd2 N4 N4' -102.2(13) 1_655 .
O6 Cd2 N4 N4' -46.4(13) 1_655 .
C17 Cd2 N4 N4' -74.4(13) 1_655 .
N5 Cd2 N4 C9' -47(18) 1_565 .
N4' Cd2 N4 C9' -98(18) . .
O8 Cd2 N4 C9' 72(18) . .
O5 Cd2 N4 C9' 160(17) 1_655 .
O6 Cd2 N4 C9' -144(17) 1_655 .
C17 Cd2 N4 C9' -172(17) 1_655 .
N5 Cd2 N4 C9 49.2(9) 1_565 .
N4' Cd2 N4 C9 -1.6(8) . .
O8 Cd2 N4 C9 168.4(8) . .
O5 Cd2 N4 C9 -103.8(8) 1_655 .
O6 Cd2 N4 C9 -48.0(8) 1_655 .
C17 Cd2 N4 C9 -76.0(8) 1_655 .
N5 Cd2 N4 C7 -121.2(6) 1_565 .
N4' Cd2 N4 C7 -172.0(18) . .
O8 Cd2 N4 C7 -2.0(7) . .
O5 Cd2 N4 C7 85.8(7) 1_655 .
O6 Cd2 N4 C7 141.6(6) 1_655 .
C17 Cd2 N4 C7 113.6(7) 1_655 .
N6 C12 N5 C10 1.8(4) . .
N6 C12 N5 Cd2 -166.2(2) . 1_545
C11 C10 N5 C12 -0.9(4) . .
C11 C10 N5 Cd2 166.2(2) . 1_545
N5 C12 N6 C11 -2.1(4) . .
N5 C12 N6 C13 -170.6(3) . .
C10 C11 N6 C12 1.5(4) . .
C10 C11 N6 C13 169.5(3) . .
C5 C13 N6 C12 -100.0(5) . .
C5 C13 N6 C11 93.8(5) . .
N8 C31 N7 C32' 14.5(9) . .
N8 C31 N7 C32 -13.1(8) . .
N8 C31 N7 Cd1 -173.4(3) . 2_565
C32 C32' N7 C31 -104(2) . .
C33' C32' N7 C31 -6.6(16) . .
C33 C32' N7 C31 -35.6(12) . .
C33' C32' N7 C32 97(3) . .
C33 C32' N7 C32 68(2) . .
C32 C32' N7 Cd1 85(2) . 2_565
C33' C32' N7 Cd1 -178.0(9) . 2_565
C33 C32' N7 Cd1 152.9(6) . 2_565
C32' C32 N7 C31 83(2) . .
C33 C32 N7 C31 6.1(11) . .
C33' C32 N7 C31 31.5(10) . .
C33 C32 N7 C32' -77(2) . .
C33' C32 N7 C32' -51.5(18) . .
C32' C32 N7 Cd1 -116.1(18) . 2_565
C33 C32 N7 Cd1 167.0(7) . 2_565
C33' C32 N7 Cd1 -167.6(7) . 2_565
N7 C31 N8 C33' -17.1(9) . .
N7 C31 N8 C33 14.3(8) . .
N7 C31 N8 C30 -178.2(4) . .
C33 C33' N8 C31 90.6(18) . .
C32' C33' N8 C31 11.1(15) . .
C32 C33' N8 C31 33.7(11) . .
C32' C33' N8 C33 -79.5(19) . .
C32 C33' N8 C33 -57.0(17) . .
C33 C33' N8 C30 -105.0(17) . .
C32' C33' N8 C30 175.5(10) . .
C32 C33' N8 C30 -161.9(7) . .
C33' C33 N8 C31 -97.4(17) . .
C32 C33 N8 C31 -9.3(11) . .
C32' C33 N8 C31 -33.7(10) . .
C32 C33 N8 C33' 88.1(19) . .
C32' C33 N8 C33' 63.8(17) . .
C33' C33 N8 C30 93.3(18) . .
C32 C33 N8 C30 -178.6(8) . .
C32' C33 N8 C30 157.1(8) . .
C5 C30 N8 C31 -36.4(7) . .
C5 C30 N8 C33' 164.5(9) . .
C5 C30 N8 C33 129.3(8) . .
O2 C22 O1 Cd1 17.8(5) . 2_565
C23 C22 O1 Cd1 -162.2(2) . 2_565
O1 C22 O2 Cd1 -63.8(8) . .
C23 C22 O2 Cd1 116.2(6) . .
N1 Cd1 O2 C22 -27.6(6) . .
N7 Cd1 O2 C22 141.0(6) 2_565 .
O1 Cd1 O2 C22 57.7(7) 2_565 .
O3 Cd1 O2 C22 -115.1(6) 2_675 .
O4 Cd1 O2 C22 -122.6(6) 2_675 .
O4 C26 O3 Cd1 1.4(4) . 2_675
C25 C26 O3 Cd1 -178.2(3) . 2_675
O3 C26 O4 Cd1 -1.4(4) . 2_675
C25 C26 O4 Cd1 178.3(3) . 2_675
O6 C17 O5 Cd2 7.0(4) . 1_455
C16 C17 O5 Cd2 -169.8(3) . 1_455
O5 C17 O6 Cd2 -6.5(4) . 1_455
C16 C17 O6 Cd2 170.3(3) . 1_455
O7 C21 O8 Cd2 -6.0(4) . .
C14 C21 O8 Cd2 173.8(3) . .
N5 Cd2 O8 C21 58.5(3) 1_565 .
N4' Cd2 O8 C21 -58.9(4) . .
O5 Cd2 O8 C21 -161.1(3) 1_655 .
N4 Cd2 O8 C21 -62.1(3) . .
O6 Cd2 O8 C21 179.5(2) 1_655 .
C17 Cd2 O8 C21 -167.0(3) 1_655 .
